data_2022730
loop_
_publ_author_name
'Kaminsky, Werner'
'Kaganyuk, Max'

_publ_section_title
;
 Enanti-opure (<i>S</i>)-butan-2-yl
 <i>N</i>-(4-<i>x</i>-phen-yl)thio-carbamates, <i>x</i> = NO<sub>2</sub>,
 OCH<sub>3</sub>, F, and Cl.
;
_journal_issue 'Pt 4'
_journal_name_full 'Acta crystallographica. Section E, Crystallographic communications'
_journal_page_first 386
_journal_page_last 391
_journal_paper_doi 10.1107/S2056989023002591
_journal_volume 79
_journal_year 2023
_chemical_absolute_configuration rmad
_chemical_formula_iupac 'C12 H17 N O2 S'
_chemical_formula_moiety 'C12 H17 N O2 S'
_chemical_formula_sum 'C12 H17 N O2 S'
_chemical_formula_weight 239.32
_chemical_name_systematic
;
(<i>S</i>)-2-Butyl <i>N</i>-(4-methoxyphenyl)thiocarbamate
;
_space_group_IT_number 4
_space_group_name_Hall 'P 2yb'
_space_group_name_H-M_alt 'P 1 21 1'
_symmetry_cell_setting monoclinic
_symmetry_space_group_name_Hall 'P 2yb'
_symmetry_space_group_name_H-M 'P 1 21 1'
_atom_sites_solution_hydrogens mixed
_atom_sites_solution_primary direct
_atom_sites_solution_secondary difmap
_audit_conform_dict_name cif_core.dic
_audit_conform_dict_version 2.4.5
_audit_creation_method 'WinGX routine CIF_UPDATE'
_cell_angle_alpha 90
_cell_angle_beta 102.868(5)
_cell_angle_gamma 90
_cell_formula_units_Z 4
_cell_length_a 6.6973(5)
_cell_length_b 21.2076(17)
_cell_length_c 9.1899(7)
_cell_measurement_reflns_used 21109
_cell_measurement_temperature 100(2)
_cell_measurement_theta_max 30.78
_cell_measurement_theta_min 1.92
_cell_volume 1272.49(17)
_computing_cell_refinement
;
SAINT (Bruker, 2012)
;
_computing_data_collection
;
APEX2 (Bruker, 2012)
;
_computing_data_reduction
;
SORTAV (Blessing, 1995)
;
_computing_molecular_graphics
;
ORTEP-3 for Windows (Farrugia, 2012)
;
_computing_publication_material
;
WinGX publication routines (Farrugia, 2012)
;
_computing_structure_refinement
;
<i>SHELXL2018/3</i> (Sheldrick, 2015)
;
_computing_structure_solution
;
SHELXS97 (Sheldrick, 2008)
;
_diffrn_ambient_temperature 100(2)
_diffrn_detector 'APEX-II CCD'
_diffrn_measured_fraction_theta_full 1
_diffrn_measured_fraction_theta_max 0.982
_diffrn_measurement_device '\k-geometry diffractometer'
_diffrn_measurement_device_type 'Bruker APEXII'
_diffrn_measurement_method '\f or \w oscillation scans'
_diffrn_radiation_monochromator graphite
_diffrn_radiation_probe x-ray
_diffrn_radiation_type MoK\a
_diffrn_radiation_wavelength 0.71073
_diffrn_reflns_av_R_equivalents 0.0479
_diffrn_reflns_av_unetI/netI 0.0678
_diffrn_reflns_limit_h_max 9
_diffrn_reflns_limit_h_min -9
_diffrn_reflns_limit_k_max 30
_diffrn_reflns_limit_k_min -30
_diffrn_reflns_limit_l_max 13
_diffrn_reflns_limit_l_min -13
_diffrn_reflns_number 21043
_diffrn_reflns_theta_full 25.242
_diffrn_reflns_theta_max 30.78
_diffrn_reflns_theta_min 1.921
_diffrn_source 'sealed x-ray tube'
_diffrn_standards_number 0
_exptl_absorpt_coefficient_mu 0.241
_exptl_absorpt_correction_T_max 0.745
_exptl_absorpt_correction_T_min 0.657
_exptl_absorpt_correction_type numerical
_exptl_absorpt_process_details
;
(SADABS; Krause <i>et al.</i>,  2015)
;
_exptl_crystal_colour colorless
_exptl_crystal_density_diffrn 1.249
_exptl_crystal_density_method 'not measured'
_exptl_crystal_description needle
_exptl_crystal_F_000 512
_exptl_crystal_size_max 0.6
_exptl_crystal_size_mid 0.48
_exptl_crystal_size_min 0.2
_refine_diff_density_max 0.51
_refine_diff_density_min -0.419
_refine_ls_abs_structure_details
;
Flack <i>x</i> determined using 2891 quotients
[(<i>I</i>^+^)-(<i>I</i>^-^)]/[(<i>I</i>^+^)+(<i>I</i>^-^)]
(Parsons <i>et al.</i>,  2013).
;
_refine_ls_abs_structure_Flack 0.03(4)
_refine_ls_extinction_method none
_refine_ls_goodness_of_fit_ref 1.013
_refine_ls_hydrogen_treatment mixed
_refine_ls_matrix_type full
_refine_ls_number_constraints 0
_refine_ls_number_parameters 368
_refine_ls_number_reflns 7694
_refine_ls_number_restraints 293
_refine_ls_restrained_S_all 1
_refine_ls_R_factor_all 0.0787
_refine_ls_R_factor_gt 0.0511
_refine_ls_shift/su_max 0.001
_refine_ls_shift/su_mean 0
_refine_ls_structure_factor_coef Fsqd
_refine_ls_weighting_details 'w=1/[\s^2^(Fo^2^)+(0.0370P)^2^+0.3946P] where P=(Fo^2^+2Fc^2^)/3'
_refine_ls_weighting_scheme calc
_refine_ls_wR_factor_gt 0.0998
_refine_ls_wR_factor_ref 0.1127
_reflns_number_gt 5666
_reflns_number_total 7694
_reflns_threshold_expression 'I > 2\s(I)'
_cod_data_source_file zl5044sup1.cif
_cod_data_source_block II
_cod_depositor_comments 'Adding full bibliography for 2022729--2022732.cif.'
_cod_original_sg_symbol_H-M 'P 21'
_cod_database_code 2022730
_cod_database_fobs_code 2022730
_shelx_estimated_absorpt_t_min 0.869
_shelx_estimated_absorpt_t_max 0.953

loop_
_symmetry_equiv_pos_as_xyz
'x, y, z'
'-x, y+1/2, -z'

loop_
_atom_site_type_symbol
_atom_site_label
_atom_site_fract_x
_atom_site_fract_y
_atom_site_fract_z
_atom_site_U_iso_or_equiv
_atom_site_adp_type
_atom_site_calc_flag
_atom_site_occupancy
_atom_site_disorder_assembly
_atom_site_disorder_group
C C1 0.3234(5) 0.72968(17) 0.0597(4) 0.0242(8) Uani d 1 . .
C C2 0.2356(5) 0.72153(15) -0.0890(4) 0.0245(7) Uani d 1 . .
H H2 0.094609 0.710973 -0.119493 0.029 Uiso calc 1 . .
C C3 0.3544(6) 0.72883(15) -0.1957(4) 0.0233(7) Uani d 1 . .
H H3 0.295113 0.722886 -0.298681 0.028 Uiso calc 1 . .
C C4 0.5579(5) 0.74471(18) -0.1494(4) 0.0269(7) Uani d 1 . .
C C5 0.6459(5) 0.7519(2) 0.0015(4) 0.0333(8) Uani d 1 . .
H H5 0.787173 0.761973 0.032826 0.04 Uiso calc 1 . .
C C6 0.5286(5) 0.7444(2) 0.1060(4) 0.0340(8) Uani d 1 . .
H H6 0.58849 0.749394 0.209183 0.041 Uiso calc 1 . .
S S1 0.02973(14) 0.74842(5) 0.39257(10) 0.0343(2) Uani d 1 . .
C C7 0.1630(5) 0.76439(17) 0.2634(4) 0.0278(8) Uani d 1 . .
O O1 0.2409(4) 0.81978(12) 0.2408(3) 0.0355(6) Uani d 1 . .
C C8 0.444(2) 0.9025(7) 0.378(3) 0.041(2) Uani d 0.444(4) A 1
H H8A 0.523678 0.868668 0.436354 0.061 Uiso calc 0.444(4) A 1
H H8B 0.445317 0.939758 0.441278 0.061 Uiso calc 0.444(4) A 1
H H8C 0.504598 0.913242 0.293399 0.061 Uiso calc 0.444(4) A 1
C C9 0.229(2) 0.8810(7) 0.321(2) 0.034(2) Uani d 0.444(4) A 1
H H9A 0.165251 0.873017 0.408306 0.041 Uiso calc 0.444(4) A 1
C C10 0.1038(14) 0.9302(4) 0.2216(12) 0.0382(19) Uani d 0.444(4) A 1
H H10A 0.093609 0.968145 0.282145 0.046 Uiso calc 0.444(4) A 1
H H10B 0.177813 0.942314 0.143912 0.046 Uiso calc 0.444(4) A 1
C C11 -0.1086(17) 0.9096(6) 0.1463(15) 0.057(3) Uani d 0.444(4) A 1
H H11A -0.100617 0.874981 0.077258 0.086 Uiso calc 0.444(4) A 1
H H11B -0.182427 0.945155 0.090835 0.086 Uiso calc 0.444(4) A 1
H H11C -0.181371 0.895306 0.221737 0.086 Uiso calc 0.444(4) A 1
C C8B 0.393(3) 0.9101(8) 0.374(3) 0.041(2) Uani d 0.354(4) A 2
H H8D 0.368205 0.949443 0.422835 0.061 Uiso calc 0.354(4) A 2
H H8E 0.426634 0.919652 0.277802 0.061 Uiso calc 0.354(4) A 2
H H8F 0.508114 0.887578 0.437639 0.061 Uiso calc 0.354(4) A 2
C C9B 0.204(3) 0.8694(9) 0.349(2) 0.034(3) Uani d 0.354(4) A 2
H H9B 0.1939 0.848955 0.445096 0.041 Uiso calc 0.354(4) A 2
C C10B 0.0088(18) 0.9043(5) 0.2850(13) 0.035(2) Uani d 0.354(4) A 2
H H10C -0.108465 0.875614 0.282587 0.042 Uiso calc 0.354(4) A 2
H H10D -0.004249 0.939951 0.351796 0.042 Uiso calc 0.354(4) A 2
C C11B -0.003(2) 0.9293(5) 0.1310(13) 0.039(3) Uani d 0.354(4) A 2
H H11D -0.131226 0.952741 0.097632 0.058 Uiso calc 0.354(4) A 2
H H11E 0.001174 0.894153 0.062582 0.058 Uiso calc 0.354(4) A 2
H H11F 0.113275 0.957498 0.131893 0.058 Uiso calc 0.354(4) A 2
C C8C 0.366(4) 0.9172(10) 0.333(4) 0.041(2) Uani d 0.202(4) A 3
H H8G 0.33353 0.955948 0.380465 0.061 Uiso calc 0.202(4) A 3
H H8H 0.395751 0.927403 0.235543 0.061 Uiso calc 0.202(4) A 3
H H8I 0.486429 0.897102 0.396154 0.061 Uiso calc 0.202(4) A 3
C C9C 0.187(4) 0.8727(15) 0.311(5) 0.035(3) Uani d 0.202(4) A 3
H H9C 0.154489 0.861448 0.408593 0.042 Uiso calc 0.202(4) A 3
C C10C -0.005(3) 0.8952(9) 0.201(3) 0.036(3) Uani d 0.202(4) A 3
H H10E 0.026609 0.899442 0.10069 0.043 Uiso calc 0.202(4) A 3
H H10F -0.113085 0.862847 0.193378 0.043 Uiso calc 0.202(4) A 3
C C11C -0.083(3) 0.9564(8) 0.243(3) 0.041(4) Uani d 0.202(4) A 3
H H11G -0.197989 0.970331 0.163991 0.062 Uiso calc 0.202(4) A 3
H H11H 0.026427 0.98791 0.257494 0.062 Uiso calc 0.202(4) A 3
H H11I -0.129624 0.951219 0.336395 0.062 Uiso calc 0.202(4) A 3
C C12 0.6008(6) 0.7513(2) -0.3988(4) 0.0370(9) Uani d 1 . .
H H12A 0.555585 0.707954 -0.424741 0.055 Uiso calc 1 . .
H H12B 0.703873 0.763344 -0.454402 0.055 Uiso calc 1 . .
H H12C 0.483348 0.779874 -0.424448 0.055 Uiso calc 1 . .
C C13 -0.2448(5) 0.59142(17) 0.4748(4) 0.0265(8) Uani d 1 . .
C C14 -0.1540(5) 0.59857(18) 0.6239(4) 0.0275(8) Uani d 1 . .
H H14 -0.011877 0.607781 0.652848 0.033 Uiso calc 1 . .
C C15 -0.2673(5) 0.59251(17) 0.7318(4) 0.0269(8) Uani d 1 . .
H H15 -0.204178 0.597542 0.834465 0.032 Uiso calc 1 . .
C C16 -0.4754(5) 0.57890(15) 0.6877(4) 0.0224(7) Uani d 1 . .
C C17 -0.5672(5) 0.57305(19) 0.5371(4) 0.0272(7) Uani d 1 . .
H H17 -0.709852 0.564724 0.507514 0.033 Uiso calc 1 . .
C C18 -0.4541(5) 0.57916(18) 0.4312(4) 0.0265(8) Uani d 1 . .
H H18 -0.517786 0.575071 0.328341 0.032 Uiso calc 1 . .
C C19 -0.0790(5) 0.55447(17) 0.2769(4) 0.0264(8) Uani d 1 . .
C C20 0.1078(9) 0.4170(3) 0.3247(7) 0.081(2) Uani d 1 . .
H H20A 0.217303 0.447506 0.323526 0.122 Uiso calc 1 . .
H H20B 0.140773 0.376905 0.282401 0.122 Uiso calc 1 . .
H H20C 0.094917 0.410283 0.427702 0.122 Uiso calc 1 . .
C C21 -0.0908(7) 0.44190(19) 0.2334(6) 0.0484(12) Uani d 1 . .
H H21 -0.073927 0.452727 0.130872 0.058 Uiso calc 1 . .
C C22 -0.2657(10) 0.3961(2) 0.2227(6) 0.0655(17) Uani d 1 . .
H H22A -0.227219 0.355534 0.183068 0.079 Uiso calc 1 . .
H H22B -0.287127 0.38815 0.324243 0.079 Uiso calc 1 . .
C C23 -0.4637(10) 0.4183(3) 0.1252(6) 0.0695(18) Uani d 1 . .
H H23A -0.506915 0.457378 0.166255 0.104 Uiso calc 1 . .
H H23B -0.569058 0.385928 0.121697 0.104 Uiso calc 1 . .
H H23C -0.444471 0.426172 0.024169 0.104 Uiso calc 1 . .
C C24 -0.5110(6) 0.5739(2) 0.9395(4) 0.0342(8) Uani d 1 . .
H H24A -0.401411 0.5425 0.965042 0.051 Uiso calc 1 . .
H H24B -0.615316 0.565495 0.996758 0.051 Uiso calc 1 . .
H H24C -0.453949 0.616142 0.96361 0.051 Uiso calc 1 . .
N N1 0.2009(5) 0.72059(15) 0.1684(3) 0.0284(7) Uani d 1 . .
H H1N 0.157(6) 0.684(2) 0.170(5) 0.034 Uiso d 1 . .
N N2 -0.1264(5) 0.59976(16) 0.3643(3) 0.0286(7) Uani d 1 . .
H H2N -0.084(6) 0.637(2) 0.354(4) 0.034 Uiso d 1 . .
O O2 0.6872(3) 0.75506(13) -0.2435(3) 0.0330(6) Uani d 1 . .
O O3 -0.1487(4) 0.49852(11) 0.3056(3) 0.0317(6) Uani d 1 . .
O O4 -0.6018(4) 0.57030(13) 0.7839(3) 0.0295(5) Uani d 1 . .
S S2 0.05382(13) 0.56943(4) 0.14638(10) 0.0289(2) Uani d 1 . .

loop_
_atom_site_aniso_label
_atom_site_aniso_U_11
_atom_site_aniso_U_22
_atom_site_aniso_U_33
_atom_site_aniso_U_12
_atom_site_aniso_U_13
_atom_site_aniso_U_23
C1 0.0204(18) 0.0272(17) 0.0252(19) 0.0030(13) 0.0060(15) -0.0071(13)
C2 0.0197(17) 0.0241(16) 0.0278(18) 0.0014(13) 0.0014(14) -0.0046(13)
C3 0.0241(18) 0.0236(16) 0.0215(17) 0.0011(13) 0.0034(14) -0.0012(13)
C4 0.0185(16) 0.0309(17) 0.0314(18) 0.0028(14) 0.0058(15) -0.0042(16)
C5 0.0150(16) 0.045(2) 0.037(2) 0.0016(16) -0.0006(15) -0.0153(19)
C6 0.0239(18) 0.049(2) 0.0251(17) 0.0073(18) -0.0022(15) -0.0143(18)
S1 0.0292(5) 0.0490(5) 0.0236(4) 0.0062(4) 0.0037(4) -0.0097(4)
C7 0.0172(16) 0.039(2) 0.0231(17) 0.0055(14) -0.0038(14) -0.0080(14)
O1 0.0320(14) 0.0382(14) 0.0362(15) 0.0014(11) 0.0073(12) -0.0150(12)
C8 0.046(6) 0.027(4) 0.052(4) -0.002(4) 0.018(5) 0.001(3)
C9 0.040(5) 0.036(5) 0.030(5) 0.001(4) 0.016(4) -0.009(4)
C10 0.042(4) 0.031(4) 0.043(4) 0.001(3) 0.015(4) -0.005(3)
C11 0.040(6) 0.052(6) 0.076(7) 0.000(5) 0.006(6) 0.012(6)
C8B 0.046(6) 0.027(4) 0.052(4) -0.002(4) 0.018(5) 0.001(3)
C9B 0.038(5) 0.030(5) 0.036(6) 0.005(4) 0.009(5) -0.011(4)
C10B 0.042(5) 0.029(4) 0.036(5) 0.002(4) 0.013(4) -0.005(4)
C11B 0.045(7) 0.028(5) 0.042(6) -0.001(5) 0.009(6) 0.008(5)
C8C 0.046(6) 0.027(4) 0.052(4) -0.002(4) 0.018(5) 0.001(3)
C9C 0.040(6) 0.032(5) 0.036(6) -0.001(5) 0.015(5) -0.006(5)
C10C 0.041(6) 0.032(6) 0.037(6) 0.004(5) 0.015(6) -0.003(5)
C11C 0.046(9) 0.024(7) 0.057(9) -0.002(7) 0.019(8) -0.004(7)
C12 0.032(2) 0.042(2) 0.039(2) 0.0034(19) 0.0139(18) -0.0048(19)
C13 0.0198(18) 0.038(2) 0.0214(17) 0.0015(14) 0.0032(15) -0.0062(14)
C14 0.0148(16) 0.044(2) 0.0235(18) -0.0006(15) 0.0032(14) -0.0062(15)
C15 0.0209(18) 0.0382(19) 0.0199(17) 0.0017(14) 0.0005(14) -0.0058(14)
C16 0.0208(16) 0.0229(17) 0.0259(16) 0.0030(13) 0.0105(14) -0.0036(14)
C17 0.0145(15) 0.0330(17) 0.0331(18) 0.0001(15) 0.0034(14) -0.0046(17)
C18 0.0202(17) 0.036(2) 0.0225(16) -0.0008(14) 0.0025(14) -0.0049(15)
C19 0.0166(16) 0.043(2) 0.0185(16) 0.0067(14) 0.0013(13) -0.0011(14)
C20 0.080(4) 0.071(4) 0.109(5) 0.046(3) 0.058(4) 0.041(4)
C21 0.070(3) 0.031(2) 0.057(3) 0.013(2) 0.041(3) 0.0039(19)
C22 0.121(5) 0.023(2) 0.070(3) -0.001(2) 0.060(4) 0.002(2)
C23 0.100(5) 0.047(3) 0.073(4) -0.036(3) 0.044(4) -0.017(3)
C24 0.036(2) 0.042(2) 0.0289(18) 0.0073(19) 0.0168(17) 0.0025(18)
N1 0.0259(17) 0.0364(17) 0.0223(15) 0.0022(13) 0.0041(13) -0.0085(13)
N2 0.0248(16) 0.0391(17) 0.0242(16) -0.0037(13) 0.0100(14) -0.0074(13)
O2 0.0199(12) 0.0426(15) 0.0380(14) -0.0018(11) 0.0099(11) -0.0088(13)
O3 0.0351(15) 0.0343(14) 0.0300(14) 0.0062(11) 0.0163(12) 0.0007(11)
O4 0.0233(12) 0.0393(13) 0.0291(12) 0.0005(12) 0.0128(10) -0.0018(12)
S2 0.0233(4) 0.0415(5) 0.0231(4) -0.0021(4) 0.0079(3) -0.0047(4)

loop_
_atom_type_symbol
_atom_type_description
_atom_type_scat_dispersion_real
_atom_type_scat_dispersion_imag
_atom_type_scat_source
C C 0.0033 0.0016 'International Tables Vol C Tables 4.2.6.8 and 6.1.1.4'
H H 0 0 'International Tables Vol C Tables 4.2.6.8 and 6.1.1.4'
N N 0.0061 0.0033 'International Tables Vol C Tables 4.2.6.8 and 6.1.1.4'
O O 0.0106 0.006 'International Tables Vol C Tables 4.2.6.8 and 6.1.1.4'
S S 0.1246 0.1234 'International Tables Vol C Tables 4.2.6.8 and 6.1.1.4'

loop_
_exptl_crystal_face_index_h
_exptl_crystal_face_index_k
_exptl_crystal_face_index_l
_exptl_crystal_face_perp_dist
0 1 0 0.1250
0 -1 0 0.0500
1 0 0 0.3410
-1 0 0 0.3360
0 2 1 0.1420
0 -1 -2 0.0880
0 1 -1 0.1160
0 -1 1 0.0610
2 -1 -2 0.3360
-2 1 2 0.3600

loop_
_geom_angle_atom_site_label_1
_geom_angle_atom_site_label_2
_geom_angle_atom_site_label_3
_geom_angle_site_symmetry_1
_geom_angle_site_symmetry_3
_geom_angle
_geom_angle_publ_flag
C2 C1 C6 . . 120.8(3) ?
C2 C1 N1 . . 119.3(3) ?
C6 C1 N1 . . 119.9(3) ?
C1 C2 C3 . . 119.9(3) ?
C1 C2 H2 . . 120.1 ?
C3 C2 H2 . . 120.1 ?
C4 C3 C2 . . 119.2(3) ?
C4 C3 H3 . . 120.4 ?
C2 C3 H3 . . 120.4 ?
O2 C4 C3 . . 124.5(3) ?
O2 C4 C5 . . 115.2(3) ?
C3 C4 C5 . . 120.4(3) ?
C6 C5 C4 . . 120.1(3) ?
C6 C5 H5 . . 119.9 ?
C4 C5 H5 . . 119.9 ?
C5 C6 C1 . . 119.6(3) ?
C5 C6 H6 . . 120.2 ?
C1 C6 H6 . . 120.2 ?
O1 C7 N1 . . 112.1(3) ?
O1 C7 S1 . . 125.7(3) ?
N1 C7 S1 . . 122.1(3) ?
C7 O1 C9C . . 119.8(15) ?
C7 O1 C9B . . 112.9(7) ?
C7 O1 C9 . . 128.6(7) ?
C9 C8 H8A . . 109.5 ?
C9 C8 H8B . . 109.5 ?
H8A C8 H8B . . 109.5 ?
C9 C8 H8C . . 109.5 ?
H8A C8 H8C . . 109.5 ?
H8B C8 H8C . . 109.5 ?
C8 C9 O1 . . 106.4(12) ?
C8 C9 C10 . . 111.3(12) ?
O1 C9 C10 . . 112.3(12) ?
C8 C9 H9A . . 108.9 ?
O1 C9 H9A . . 108.9 ?
C10 C9 H9A . . 108.9 ?
C11 C10 C9 . . 114.8(10) ?
C11 C10 H10A . . 108.6 ?
C9 C10 H10A . . 108.6 ?
C11 C10 H10B . . 108.6 ?
C9 C10 H10B . . 108.6 ?
H10A C10 H10B . . 107.5 ?
C10 C11 H11A . . 109.5 ?
C10 C11 H11B . . 109.5 ?
H11A C11 H11B . . 109.5 ?
C10 C11 H11C . . 109.5 ?
H11A C11 H11C . . 109.5 ?
H11B C11 H11C . . 109.5 ?
C9B C8B H8D . . 109.5 ?
C9B C8B H8E . . 109.5 ?
H8D C8B H8E . . 109.5 ?
C9B C8B H8F . . 109.5 ?
H8D C8B H8F . . 109.5 ?
H8E C8B H8F . . 109.5 ?
C10B C9B O1 . . 110.0(12) ?
C10B C9B C8B . . 114.0(14) ?
O1 C9B C8B . . 104.2(14) ?
C10B C9B H9B . . 109.5 ?
O1 C9B H9B . . 109.5 ?
C8B C9B H9B . . 109.5 ?
C11B C10B C9B . . 113.7(11) ?
C11B C10B H10C . . 108.8 ?
C9B C10B H10C . . 108.8 ?
C11B C10B H10D . . 108.8 ?
C9B C10B H10D . . 108.8 ?
H10C C10B H10D . . 107.7 ?
C10B C11B H11D . . 109.5 ?
C10B C11B H11E . . 109.5 ?
H11D C11B H11E . . 109.5 ?
C10B C11B H11F . . 109.5 ?
H11D C11B H11F . . 109.5 ?
H11E C11B H11F . . 109.5 ?
C9C C8C H8G . . 109.5 ?
C9C C8C H8H . . 109.5 ?
H8G C8C H8H . . 109.5 ?
C9C C8C H8I . . 109.5 ?
H8G C8C H8I . . 109.5 ?
H8H C8C H8I . . 109.5 ?
O1 C9C C8C . . 107(3) ?
O1 C9C C10C . . 102(2) ?
C8C C9C C10C . . 115(2) ?
O1 C9C H9C . . 110.8 ?
C8C C9C H9C . . 110.8 ?
C10C C9C H9C . . 110.8 ?
C11C C10C C9C . . 113(2) ?
C11C C10C H10E . . 109 ?
C9C C10C H10E . . 109 ?
C11C C10C H10F . . 109 ?
C9C C10C H10F . . 109 ?
H10E C10C H10F . . 107.8 ?
C10C C11C H11G . . 109.5 ?
C10C C11C H11H . . 109.5 ?
H11G C11C H11H . . 109.5 ?
C10C C11C H11I . . 109.5 ?
H11G C11C H11I . . 109.5 ?
H11H C11C H11I . . 109.5 ?
O2 C12 H12A . . 109.5 ?
O2 C12 H12B . . 109.5 ?
H12A C12 H12B . . 109.5 ?
O2 C12 H12C . . 109.5 ?
H12A C12 H12C . . 109.5 ?
H12B C12 H12C . . 109.5 ?
C14 C13 C18 . . 120.0(3) ?
C14 C13 N2 . . 120.0(3) ?
C18 C13 N2 . . 119.9(3) ?
C13 C14 C15 . . 120.8(3) ?
C13 C14 H14 . . 119.6 ?
C15 C14 H14 . . 119.6 ?
C14 C15 C16 . . 118.9(3) ?
C14 C15 H15 . . 120.5 ?
C16 C15 H15 . . 120.5 ?
O4 C16 C17 . . 115.6(3) ?
O4 C16 C15 . . 124.3(3) ?
C17 C16 C15 . . 120.1(3) ?
C18 C17 C16 . . 120.6(3) ?
C18 C17 H17 . . 119.7 ?
C16 C17 H17 . . 119.7 ?
C17 C18 C13 . . 119.6(3) ?
C17 C18 H18 . . 120.2 ?
C13 C18 H18 . . 120.2 ?
O3 C19 N2 . . 112.5(3) ?
O3 C19 S2 . . 125.5(3) ?
N2 C19 S2 . . 122.0(3) ?
C21 C20 H20A . . 109.5 ?
C21 C20 H20B . . 109.5 ?
H20A C20 H20B . . 109.5 ?
C21 C20 H20C . . 109.5 ?
H20A C20 H20C . . 109.5 ?
H20B C20 H20C . . 109.5 ?
O3 C21 C20 . . 109.0(4) ?
O3 C21 C22 . . 106.1(3) ?
C20 C21 C22 . . 112.8(4) ?
O3 C21 H21 . . 109.6 ?
C20 C21 H21 . . 109.6 ?
C22 C21 H21 . . 109.6 ?
C23 C22 C21 . . 114.0(4) ?
C23 C22 H22A . . 108.8 ?
C21 C22 H22A . . 108.8 ?
C23 C22 H22B . . 108.8 ?
C21 C22 H22B . . 108.8 ?
H22A C22 H22B . . 107.6 ?
C22 C23 H23A . . 109.5 ?
C22 C23 H23B . . 109.5 ?
H23A C23 H23B . . 109.5 ?
C22 C23 H23C . . 109.5 ?
H23A C23 H23C . . 109.5 ?
H23B C23 H23C . . 109.5 ?
O4 C24 H24A . . 109.5 ?
O4 C24 H24B . . 109.5 ?
H24A C24 H24B . . 109.5 ?
O4 C24 H24C . . 109.5 ?
H24A C24 H24C . . 109.5 ?
H24B C24 H24C . . 109.5 ?
C7 N1 C1 . . 125.5(3) ?
C7 N1 H1N . . 121(3) ?
C1 N1 H1N . . 113(3) ?
C19 N2 C13 . . 125.6(3) ?
C19 N2 H2N . . 119(3) ?
C13 N2 H2N . . 116(3) ?
C4 O2 C12 . . 116.9(3) ?
C19 O3 C21 . . 120.2(3) ?
C16 O4 C24 . . 117.1(3) ?

loop_
_geom_bond_atom_site_label_1
_geom_bond_atom_site_label_2
_geom_bond_site_symmetry_2
_geom_bond_distance
_geom_bond_publ_flag
C1 C2 . 1.373(5) ?
C1 C6 . 1.380(5) ?
C1 N1 . 1.440(4) ?
C2 C3 . 1.402(5) ?
C2 H2 . 0.95 ?
C3 C4 . 1.376(5) ?
C3 H3 . 0.95 ?
C4 O2 . 1.371(4) ?
C4 C5 . 1.390(5) ?
C5 C6 . 1.378(5) ?
C5 H5 . 0.95 ?
C6 H6 . 0.95 ?
S1 C7 . 1.671(4) ?
C7 O1 . 1.320(4) ?
C7 N1 . 1.337(4) ?
O1 C9C . 1.38(4) ?
O1 C9B . 1.50(2) ?
O1 C9 . 1.51(2) ?
C8 C9 . 1.490(13) ?
C8 H8A . 0.98 ?
C8 H8B . 0.98 ?
C8 H8C . 0.98 ?
C9 C10 . 1.512(14) ?
C9 H9A . 1 ?
C10 C11 . 1.501(13) ?
C10 H10A . 0.99 ?
C10 H10B . 0.99 ?
C11 H11A . 0.98 ?
C11 H11B . 0.98 ?
C11 H11C . 0.98 ?
C8B C9B . 1.508(16) ?
C8B H8D . 0.98 ?
C8B H8E . 0.98 ?
C8B H8F . 0.98 ?
C9B C10B . 1.504(16) ?
C9B H9B . 1 ?
C10B C11B . 1.497(13) ?
C10B H10C . 0.99 ?
C10B H10D . 0.99 ?
C11B H11D . 0.98 ?
C11B H11E . 0.98 ?
C11B H11F . 0.98 ?
C8C C9C . 1.51(2) ?
C8C H8G . 0.98 ?
C8C H8H . 0.98 ?
C8C H8I . 0.98 ?
C9C C10C . 1.52(2) ?
C9C H9C . 1 ?
C10C C11C . 1.486(18) ?
C10C H10E . 0.99 ?
C10C H10F . 0.99 ?
C11C H11G . 0.98 ?
C11C H11H . 0.98 ?
C11C H11I . 0.98 ?
C12 O2 . 1.417(4) ?
C12 H12A . 0.98 ?
C12 H12B . 0.98 ?
C12 H12C . 0.98 ?
C13 C14 . 1.378(5) ?
C13 C18 . 1.394(5) ?
C13 N2 . 1.432(4) ?
C14 C15 . 1.382(5) ?
C14 H14 . 0.95 ?
C15 C16 . 1.392(5) ?
C15 H15 . 0.95 ?
C16 O4 . 1.365(4) ?
C16 C17 . 1.389(5) ?
C17 C18 . 1.366(5) ?
C17 H17 . 0.95 ?
C18 H18 . 0.95 ?
C19 O3 . 1.323(4) ?
C19 N2 . 1.335(4) ?
C19 S2 . 1.674(4) ?
C20 C21 . 1.502(7) ?
C20 H20A . 0.98 ?
C20 H20B . 0.98 ?
C20 H20C . 0.98 ?
C21 O3 . 1.466(5) ?
C21 C22 . 1.508(7) ?
C21 H21 . 1 ?
C22 C23 . 1.501(8) ?
C22 H22A . 0.99 ?
C22 H22B . 0.99 ?
C23 H23A . 0.98 ?
C23 H23B . 0.98 ?
C23 H23C . 0.98 ?
C24 O4 . 1.426(4) ?
C24 H24A . 0.98 ?
C24 H24B . 0.98 ?
C24 H24C . 0.98 ?
N1 H1N . 0.82(4) ?
N2 H2N . 0.86(4) ?

loop_
_geom_hbond_atom_site_label_D
_geom_hbond_atom_site_label_H
_geom_hbond_atom_site_label_A
_geom_hbond_site_symmetry_A
_geom_hbond_distance_DH
_geom_hbond_distance_HA
_geom_hbond_distance_DA
_geom_hbond_angle_DHA
_geom_hbond_publ_flag
N1 H1N S2 . 0.82(4) 2.53(4) 3.347(3) 171(4) yes
N2 H2N S1 . 0.86(4) 2.47(4) 3.314(3) 165(4) yes
C12 H12B S1 1_654 0.98 2.86 3.793(4) 158.3 yes
C24 H24B S2 1_456 0.98 2.86 3.819(4) 167.2 yes
C18 H18 S2 1_455 0.95 2.98 3.730(4) 136.3 yes
C10B H10C S1 . 0.99 2.96 3.445(11) 111.5 yes
